data_7053081
loop_
_publ_author_name
'Mikata, Yuji'
'Nakagaki, Fumie'
'Nakanishi, Kaori'

_publ_section_title
;
 Thioether-tethered bisquinoline derivatives as fluorescent probes for
 mercury(ii) and iron(iii) ions
;
_journal_issue 8
_journal_name_full 'New Journal of Chemistry'
_journal_page_first 2236
_journal_paper_doi 10.1039/c3nj00233k
_journal_volume 37
_journal_year 2013
_chemical_formula_moiety 'C24 H24 N2 O2 S2'
_chemical_formula_sum 'C24 H24 N2 O2 S2'
_chemical_formula_weight 436.59
_space_group_IT_number 15
_symmetry_cell_setting monoclinic
_symmetry_Int_Tables_number 15
_symmetry_space_group_name_Hall '-C 2yc'
_symmetry_space_group_name_H-M 'C 1 2/c 1'
_atom_sites_solution_hydrogens geom
_atom_sites_solution_primary direct
_atom_sites_solution_secondary difmap
_cell_angle_alpha 90.0000
_cell_angle_beta 105.080(4)
_cell_angle_gamma 90.0000
_cell_formula_units_Z 8
_cell_length_a 45.859(4)
_cell_length_b 6.0059(4)
_cell_length_c 15.7820(10)
_cell_measurement_reflns_used 4772
_cell_measurement_temperature 123
_cell_measurement_theta_max 27.54
_cell_measurement_theta_min 3.04
_cell_volume 4197.1(5)
_computing_cell_refinement CrystalClear
_computing_data_collection 'CrystalClear (Rigaku/MSC Inc., 2006)'
_computing_data_reduction CrystalClear
_computing_molecular_graphics 'CrystalStructure 4.0'
_computing_publication_material 'CrystalStructure 4.0 (Rigaku, 2010)'
_computing_structure_refinement 'SHELXL97 (Sheldrick, 2008)'
_computing_structure_solution 'SIR92 (Altomare, et al., 1994)'
_diffrn_ambient_temperature 123
_diffrn_detector_area_resol_mean 7.314
_diffrn_measured_fraction_theta_full 0.998
_diffrn_measured_fraction_theta_max 0.998
_diffrn_measurement_device_type 'Rigaku Mercury70'
_diffrn_measurement_method \w
_diffrn_radiation_type 'Mo K\a'
_diffrn_radiation_wavelength 0.71070
_diffrn_reflns_av_R_equivalents 0.0259
_diffrn_reflns_limit_h_max 59
_diffrn_reflns_limit_h_min -59
_diffrn_reflns_limit_k_max 7
_diffrn_reflns_limit_k_min -7
_diffrn_reflns_limit_l_max 20
_diffrn_reflns_limit_l_min -20
_diffrn_reflns_number 19768
_diffrn_reflns_theta_full 27.49
_diffrn_reflns_theta_max 27.48
_diffrn_standards_number 0
_exptl_absorpt_coefficient_mu 0.278
_exptl_absorpt_correction_T_max 0.956
_exptl_absorpt_correction_T_min 0.835
_exptl_absorpt_correction_type multi-scan
_exptl_absorpt_process_details 'REQAB (Rigaku, 1998)'
_exptl_crystal_colour orange
_exptl_crystal_density_diffrn 1.382
_exptl_crystal_density_method 'not measured'
_exptl_crystal_description unknown
_exptl_crystal_F_000 1840.00
_exptl_crystal_size_max 0.300
_exptl_crystal_size_mid 0.240
_exptl_crystal_size_min 0.160
_refine_diff_density_max 0.290
_refine_diff_density_min -0.440
_refine_ls_extinction_method none
_refine_ls_goodness_of_fit_ref 1.086
_refine_ls_hydrogen_treatment refxyz
_refine_ls_number_parameters 367
_refine_ls_number_reflns 4804
_refine_ls_number_restraints 0
_refine_ls_R_factor_gt 0.0424
_refine_ls_shift/su_max 0.002
_refine_ls_structure_factor_coef Fsqd
_refine_ls_weighting_details 'w = 1/[\s^2^(Fo^2^)+(0.0533P)^2^+4.6966P] where P=(Fo^2^+2Fc^2^)/3'
_refine_ls_weighting_scheme calc
_refine_ls_wR_factor_ref 0.1105
_reflns_number_gt 4407
_reflns_number_total 4804
_reflns_threshold_expression F^2^>2.0\s(F^2^)
_cod_data_source_file c3nj00233k.txt
_cod_data_source_block B(6MeOQ)ET-091208-55
_cod_database_code 7053081

loop_
_symmetry_equiv_pos_site_id
_symmetry_equiv_pos_as_xyz
1 +X,+Y,+Z
2 -X,+Y,1/2-Z
3 -X,-Y,-Z
4 +X,-Y,1/2+Z
5 1/2+X,1/2+Y,+Z
6 1/2-X,1/2+Y,1/2-Z
7 1/2-X,1/2-Y,-Z
8 1/2+X,1/2-Y,1/2+Z

loop_
_atom_site_label
_atom_site_type_symbol
_atom_site_fract_x
_atom_site_fract_y
_atom_site_fract_z
_atom_site_U_iso_or_equiv
_atom_site_adp_type
_atom_site_occupancy
_atom_site_symmetry_multiplicity
_atom_site_calc_flag
S1 S 0.764193(9) 1.04903(7) 0.07820(3) 0.02592(12) Uani 1.0 8 d
S2 S 0.793365(9) 0.52795(7) 0.28254(3) 0.02601(12) Uani 1.0 8 d
O1 O 0.95271(2) 1.3339(2) 0.26239(8) 0.0279(3) Uani 1.0 8 d
O2 O 0.98197(3) 0.1886(3) 0.57257(8) 0.0320(3) Uani 1.0 8 d
N1 N 0.84074(3) 0.9719(3) 0.10735(9) 0.0222(3) Uani 1.0 8 d
N2 N 0.87692(3) 0.4965(3) 0.34370(9) 0.0229(3) Uani 1.0 8 d
C1 C 0.78197(4) 0.9096(3) 0.18089(10) 0.0239(3) Uani 1.0 8 d
C2 C 0.77260(3) 0.6670(3) 0.18247(11) 0.0244(3) Uani 1.0 8 d
C3 C 0.79023(4) 0.9723(3) 0.01301(11) 0.0262(4) Uani 1.0 8 d
C4 C 0.82043(3) 1.0822(3) 0.04671(10) 0.0225(3) Uani 1.0 8 d
C5 C 0.82588(4) 1.2971(3) 0.01689(10) 0.0240(4) Uani 1.0 8 d
C6 C 0.85337(4) 1.3959(3) 0.04922(10) 0.0234(3) Uani 1.0 8 d
C7 C 0.90478(3) 1.3764(3) 0.15181(10) 0.0225(3) Uani 1.0 8 d
C8 C 0.92440(3) 1.2630(3) 0.21854(10) 0.0232(3) Uani 1.0 8 d
C9 C 0.91632(4) 1.0576(3) 0.24909(11) 0.0256(4) Uani 1.0 8 d
C10 C 0.88897(4) 0.9615(3) 0.21154(11) 0.0252(4) Uani 1.0 8 d
C11 C 0.86806(3) 1.0723(3) 0.14222(10) 0.0208(3) Uani 1.0 8 d
C12 C 0.87576(3) 1.2836(3) 0.11403(10) 0.0208(3) Uani 1.0 8 d
C13 C 0.96091(5) 1.5522(4) 0.24346(15) 0.0380(5) Uani 1.0 8 d
C14 C 0.82716(4) 0.4592(3) 0.24756(10) 0.0250(4) Uani 1.0 8 d
C15 C 0.85232(3) 0.3732(3) 0.32186(10) 0.0222(3) Uani 1.0 8 d
C16 C 0.84985(4) 0.1653(3) 0.36215(10) 0.0244(4) Uani 1.0 8 d
C17 C 0.87418(4) 0.0819(3) 0.42409(10) 0.0242(4) Uani 1.0 8 d
C18 C 0.92828(4) 0.1243(3) 0.50591(10) 0.0248(4) Uani 1.0 8 d
C19 C 0.95425(3) 0.2486(3) 0.51995(10) 0.0262(4) Uani 1.0 8 d
C20 C 0.95421(4) 0.4584(3) 0.47927(11) 0.0279(4) Uani 1.0 8 d
C21 C 0.92832(4) 0.5408(3) 0.42455(11) 0.0267(4) Uani 1.0 8 d
C22 C 0.90139(3) 0.4140(3) 0.40506(10) 0.0217(3) Uani 1.0 8 d
C23 C 0.90136(3) 0.2051(3) 0.44667(9) 0.0213(3) Uani 1.0 8 d
C24 C 0.98386(5) -0.0203(4) 0.61677(16) 0.0434(5) Uani 1.0 8 d
H1 H 0.7762(5) 0.995(4) 0.2278(14) 0.032(6) Uiso 1.0 8 d
H2 H 0.8041(5) 0.922(4) 0.1915(14) 0.032(6) Uiso 1.0 8 d
H3 H 0.7764(5) 0.586(4) 0.1328(14) 0.027(5) Uiso 1.0 8 d
H4 H 0.7503(5) 0.656(4) 0.1815(13) 0.031(5) Uiso 1.0 8 d
H5 H 0.7921(5) 0.810(4) 0.0105(13) 0.026(5) Uiso 1.0 8 d
H6 H 0.7806(5) 1.025(4) -0.0479(16) 0.040(6) Uiso 1.0 8 d
H7 H 0.8107(5) 1.374(4) -0.0262(14) 0.036(6) Uiso 1.0 8 d
H8 H 0.8581(5) 1.540(4) 0.0308(13) 0.026(5) Uiso 1.0 8 d
H9 H 0.9100(5) 1.516(4) 0.1315(14) 0.028(5) Uiso 1.0 8 d
H10 H 0.9305(5) 0.989(3) 0.2982(13) 0.021(5) Uiso 1.0 8 d
H11 H 0.8835(5) 0.822(4) 0.2331(14) 0.037(6) Uiso 1.0 8 d
H12 H 0.9649(6) 1.553(4) 0.1844(18) 0.050(7) Uiso 1.0 8 d
H13 H 0.9793(6) 1.585(4) 0.2859(17) 0.049(7) Uiso 1.0 8 d
H14 H 0.9454(6) 1.662(5) 0.2480(16) 0.053(7) Uiso 1.0 8 d
H15 H 0.8213(4) 0.342(4) 0.2022(13) 0.024(5) Uiso 1.0 8 d
H16 H 0.8332(5) 0.592(4) 0.2226(13) 0.028(5) Uiso 1.0 8 d
H17 H 0.8320(5) 0.077(4) 0.3442(13) 0.026(5) Uiso 1.0 8 d
H18 H 0.8735(5) -0.057(4) 0.4499(15) 0.035(6) Uiso 1.0 8 d
H19 H 0.9284(5) -0.019(4) 0.5341(15) 0.033(6) Uiso 1.0 8 d
H20 H 0.9721(5) 0.541(4) 0.4901(15) 0.034(6) Uiso 1.0 8 d
H21 H 0.9279(5) 0.687(4) 0.3959(14) 0.036(6) Uiso 1.0 8 d
H22 H 0.9701(6) -0.019(5) 0.6585(18) 0.051(7) Uiso 1.0 8 d
H23 H 0.9786(5) -0.141(4) 0.5753(15) 0.042(6) Uiso 1.0 8 d
H24 H 1.0047(6) -0.039(4) 0.6489(18) 0.052(7) Uiso 1.0 8 d

loop_
_atom_site_aniso_label
_atom_site_aniso_U_11
_atom_site_aniso_U_22
_atom_site_aniso_U_33
_atom_site_aniso_U_12
_atom_site_aniso_U_13
_atom_site_aniso_U_23
S1 0.0199(2) 0.0283(3) 0.0285(3) 0.00269(14) 0.00435(15) 0.00415(15)
S2 0.0224(2) 0.0345(3) 0.0215(2) 0.00214(15) 0.00639(15) 0.00428(15)
O1 0.0201(6) 0.0322(7) 0.0287(6) -0.0023(5) 0.0017(5) 0.0001(5)
O2 0.0221(6) 0.0364(7) 0.0328(7) 0.0030(5) -0.0012(5) 0.0004(6)
N1 0.0212(7) 0.0221(7) 0.0234(7) 0.0012(5) 0.0062(5) -0.0004(5)
N2 0.0231(7) 0.0234(7) 0.0226(7) 0.0011(5) 0.0067(6) 0.0018(5)
C1 0.0211(8) 0.0272(8) 0.0221(8) 0.0010(6) 0.0036(6) -0.0013(6)
C2 0.0196(7) 0.0274(8) 0.0243(8) -0.0006(6) 0.0025(6) 0.0010(7)
C3 0.0225(8) 0.0308(9) 0.0243(8) -0.0028(7) 0.0040(6) -0.0025(7)
C4 0.0207(7) 0.0279(8) 0.0191(7) 0.0002(6) 0.0056(6) -0.0028(6)
C5 0.0240(8) 0.0279(8) 0.0190(7) 0.0032(6) 0.0036(6) 0.0030(6)
C6 0.0254(8) 0.0248(8) 0.0211(7) 0.0017(6) 0.0082(6) 0.0029(6)
C7 0.0225(7) 0.0217(8) 0.0244(8) 0.0010(6) 0.0077(6) 0.0011(6)
C8 0.0189(7) 0.0268(8) 0.0237(8) -0.0000(6) 0.0051(6) -0.0025(6)
C9 0.0227(8) 0.0286(9) 0.0243(8) 0.0035(7) 0.0043(6) 0.0040(7)
C10 0.0236(8) 0.0255(8) 0.0269(8) 0.0027(6) 0.0071(7) 0.0038(7)
C11 0.0196(7) 0.0226(8) 0.0211(7) 0.0014(6) 0.0069(6) -0.0004(6)
C12 0.0205(7) 0.0227(8) 0.0202(7) 0.0012(6) 0.0066(6) -0.0004(6)
C13 0.0277(9) 0.0375(11) 0.0444(12) -0.0102(8) 0.0015(8) 0.0017(9)
C14 0.0247(8) 0.0308(9) 0.0202(8) 0.0019(7) 0.0070(6) 0.0033(7)
C15 0.0222(7) 0.0248(8) 0.0199(7) 0.0022(6) 0.0062(6) 0.0003(6)
C16 0.0231(8) 0.0268(8) 0.0230(8) -0.0039(6) 0.0053(6) -0.0006(6)
C17 0.0270(8) 0.0229(8) 0.0228(8) -0.0027(6) 0.0066(6) 0.0024(6)
C18 0.0274(8) 0.0224(8) 0.0232(8) 0.0013(7) 0.0041(6) 0.0010(6)
C19 0.0210(7) 0.0314(9) 0.0243(8) 0.0034(7) 0.0024(6) -0.0030(7)
C20 0.0222(8) 0.0306(9) 0.0305(9) -0.0052(7) 0.0059(7) -0.0020(7)
C21 0.0272(8) 0.0254(9) 0.0280(9) -0.0037(7) 0.0080(7) 0.0006(7)
C22 0.0222(7) 0.0235(8) 0.0198(7) 0.0004(6) 0.0063(6) 0.0001(6)
C23 0.0231(7) 0.0221(8) 0.0182(7) 0.0004(6) 0.0046(6) -0.0004(6)
C24 0.0382(11) 0.0333(11) 0.0473(12) 0.0070(9) -0.0096(10) 0.0026(9)

loop_
_atom_type_symbol
_atom_type_description
_atom_type_scat_dispersion_real
_atom_type_scat_dispersion_imag
_atom_type_scat_source
C C 0.0033 0.0016
;
International Tables for Crystallography
(1992, Vol. C, Tables 4.2.6.8 and 6.1.1.4)
;
H H 0.0000 0.0000
;
International Tables for Crystallography
(1992, Vol. C, Table 6.1.1.4)
;
N N 0.0061 0.0033
;
International Tables for Crystallography
(1992, Vol. C, Tables 4.2.6.8 and 6.1.1.4)
;
O O 0.0106 0.0060
;
International Tables for Crystallography
(1992, Vol. C, Tables 4.2.6.8 and 6.1.1.4)
;
S S 0.1246 0.1234
;
International Tables for Crystallography
(1992, Vol. C, Tables 4.2.6.8 and 6.1.1.4)
;

loop_
_geom_angle_atom_site_label_1
_geom_angle_atom_site_label_2
_geom_angle_atom_site_label_3
_geom_angle
_geom_angle_publ_flag
C1 S1 C3 100.29(9) yes
C2 S2 C14 97.77(8) yes
C8 O1 C13 116.72(13) yes
C19 O2 C24 117.08(15) yes
C4 N1 C11 117.86(14) yes
C15 N2 C22 118.00(14) yes
S1 C1 C2 113.12(11) yes
S2 C2 C1 111.55(10) yes
S1 C3 C4 111.57(12) yes
N1 C4 C3 116.51(15) yes
N1 C4 C5 122.87(14) yes
C3 C4 C5 120.57(13) yes
C4 C5 C6 119.76(14) yes
C5 C6 C12 119.18(16) yes
C8 C7 C12 118.77(15) yes
O1 C8 C7 125.32(15) yes
O1 C8 C9 113.47(13) yes
C7 C8 C9 121.21(14) yes
C8 C9 C10 120.96(15) yes
C9 C10 C11 119.71(16) yes
N1 C11 C10 117.84(15) yes
N1 C11 C12 122.93(13) yes
C10 C11 C12 119.20(13) yes
C6 C12 C7 122.60(15) yes
C6 C12 C11 117.33(13) yes
C7 C12 C11 120.06(13) yes
S2 C14 C15 112.42(12) yes
N2 C15 C14 116.16(15) yes
N2 C15 C16 122.68(13) yes
C14 C15 C16 121.08(14) yes
C15 C16 C17 119.69(16) yes
C16 C17 C23 119.28(16) yes
C19 C18 C23 119.14(15) yes
O2 C19 C18 125.58(16) yes
O2 C19 C20 113.59(14) yes
C18 C19 C20 120.83(14) yes
C19 C20 C21 120.53(16) yes
C20 C21 C22 120.56(16) yes
N2 C22 C21 117.86(15) yes
N2 C22 C23 123.27(13) yes
C21 C22 C23 118.81(13) yes
C17 C23 C18 122.93(15) yes
C17 C23 C22 117.00(12) yes
C18 C23 C22 120.03(14) yes
S1 C1 H1 106.3(12) no
S1 C1 H2 108.5(13) no
C2 C1 H1 110.7(13) no
C2 C1 H2 110.7(12) no
H1 C1 H2 107.2(17) no
S2 C2 H3 107.9(11) no
S2 C2 H4 106.3(12) no
C1 C2 H3 110.6(13) no
C1 C2 H4 110.2(12) no
H3 C2 H4 110.2(16) no
S1 C3 H5 110.6(13) no
S1 C3 H6 105.8(15) no
C4 C3 H5 111.6(11) no
C4 C3 H6 109.6(14) no
H5 C3 H6 107.4(17) no
C4 C5 H7 121.2(14) no
C6 C5 H7 119.1(14) no
C5 C6 H8 122.8(11) no
C12 C6 H8 118.0(11) no
C8 C7 H9 121.5(11) no
C12 C7 H9 119.7(11) no
C8 C9 H10 118.0(12) no
C10 C9 H10 121.1(12) no
C9 C10 H11 120.6(12) no
C11 C10 H11 119.7(12) no
O1 C13 H12 109.1(15) no
O1 C13 H13 106.2(15) no
O1 C13 H14 111.5(16) no
H12 C13 H13 108(3) no
H12 C13 H14 112(2) no
H13 C13 H14 110(2) no
S2 C14 H15 106.6(12) no
S2 C14 H16 107.2(13) no
C15 C14 H15 109.3(11) no
C15 C14 H16 111.0(11) no
H15 C14 H16 110.2(17) no
C15 C16 H17 121.3(12) no
C17 C16 H17 118.9(12) no
C16 C17 H18 121.6(13) no
C23 C17 H18 119.1(13) no
C19 C18 H19 120.5(12) no
C23 C18 H19 120.3(12) no
C19 C20 H20 119.4(13) no
C21 C20 H20 120.0(13) no
C20 C21 H21 121.6(12) no
C22 C21 H21 117.8(12) no
O2 C24 H22 109.7(14) no
O2 C24 H23 110.8(15) no
O2 C24 H24 106.7(16) no
H22 C24 H23 111(2) no
H22 C24 H24 111(3) no
H23 C24 H24 108(2) no

loop_
_geom_bond_atom_site_label_1
_geom_bond_atom_site_label_2
_geom_bond_distance
_geom_bond_publ_flag
S1 C1 1.8179(16) yes
S1 C3 1.826(2) yes
S2 C2 1.8210(16) yes
S2 C14 1.823(2) yes
O1 C8 1.3705(16) yes
O1 C13 1.417(3) yes
O2 C19 1.3734(18) yes
O2 C24 1.427(3) yes
N1 C4 1.3259(19) yes
N1 C11 1.3702(19) yes
N2 C15 1.318(2) yes
N2 C22 1.3700(18) yes
C1 C2 1.521(3) yes
C3 C4 1.501(3) yes
C4 C5 1.418(3) yes
C5 C6 1.366(3) yes
C6 C12 1.418(2) yes
C7 C8 1.375(2) yes
C7 C12 1.4229(19) yes
C8 C9 1.409(3) yes
C9 C10 1.368(3) yes
C10 C11 1.419(2) yes
C11 C12 1.419(3) yes
C14 C15 1.506(2) yes
C15 C16 1.419(3) yes
C16 C17 1.372(3) yes
C17 C23 1.413(3) yes
C18 C19 1.374(3) yes
C18 C23 1.426(2) yes
C19 C20 1.414(3) yes
C20 C21 1.366(3) yes
C21 C22 1.415(3) yes
C22 C23 1.417(3) yes
C1 H1 0.99(3) no
C1 H2 0.99(3) no
C2 H3 0.98(3) no
C2 H4 1.02(3) no
C3 H5 0.98(2) no
C3 H6 1.00(3) no
C5 H7 0.95(2) no
C6 H8 0.96(2) no
C7 H9 0.95(3) no
C9 H10 0.966(18) no
C10 H11 0.96(3) no
C13 H12 0.99(3) no
C13 H13 0.95(3) no
C13 H14 0.98(3) no
C14 H15 0.989(19) no
C14 H16 0.96(3) no
C16 H17 0.96(2) no
C17 H18 0.93(3) no
C18 H19 0.97(3) no
C20 H20 0.94(3) no
C21 H21 0.98(3) no
C24 H22 1.02(3) no
C24 H23 0.96(3) no
C24 H24 0.96(3) no

loop_
_geom_contact_atom_site_label_1
_geom_contact_atom_site_label_2
_geom_contact_distance
_geom_contact_publ_flag
_geom_contact_site_symmetry_2
S1 N1 3.4509(15) no .
S1 C5 3.547(2) no .
S2 C16 3.3674(18) no .
N1 C1 3.222(3) no .
N1 C6 2.817(3) no .
N2 C17 2.812(3) no .
C1 C4 3.258(3) no .
C1 C14 3.404(3) no .
C2 C3 3.506(3) no .
C4 C10 3.594(2) no .
C4 C12 2.7617(19) no .
C5 C11 2.736(2) no .
C7 C10 2.825(3) no .
C7 C13 2.810(3) no .
C8 C11 2.7961(19) no .
C9 C12 2.790(2) no .
C15 C21 3.584(3) no .
C15 C23 2.7662(19) no .
C16 C22 2.728(3) no .
C18 C21 2.812(3) no .
C18 C24 2.827(3) no .
C19 C22 2.8042(19) no .
C20 C23 2.794(3) no .
S1 S1 3.4558(7) no 7_675
O1 C20 3.487(3) no 1_565
O1 C21 3.291(3) no 1_565
O1 C24 3.572(3) no 3_766
O1 C24 3.546(3) no 4_564
O2 C13 3.462(3) no 4_575
N2 C8 3.584(3) no 1_545
C8 N2 3.584(3) no 1_565
C8 C22 3.495(3) no 1_565
C9 C22 3.462(3) no 1_565
C9 C23 3.477(3) no 1_565
C10 C16 3.548(3) no 1_565
C11 C15 3.590(3) no 1_565
C13 O2 3.462(3) no 4_574
C13 C13 3.537(4) no 2_755
C13 C21 3.554(4) no 1_565
C15 C11 3.590(3) no 1_545
C16 C10 3.548(3) no 1_545
C20 O1 3.487(3) no 1_545
C21 O1 3.291(3) no 1_545
C21 C13 3.554(4) no 1_545
C22 C8 3.495(3) no 1_545
C22 C9 3.462(3) no 1_545
C23 C9 3.477(3) no 1_545
C24 O1 3.572(3) no 3_766
C24 O1 3.546(3) no 4_565
S1 H3 2.92(2) no .
S1 H4 3.03(3) no .
S1 H7 3.59(3) no .
S2 H1 2.98(2) no .
S2 H2 2.88(3) no .
S2 H17 3.25(2) no .
O1 H9 2.682(19) no .
O1 H10 2.44(2) no .
O2 H19 2.68(3) no .
O2 H20 2.46(3) no .
N1 H2 2.42(3) no .
N1 H5 2.545(18) no .
N1 H6 3.19(2) no .
N1 H7 3.26(2) no .
N1 H11 2.563(19) no .
N1 H16 2.99(3) no .
N2 H11 2.69(3) no .
N2 H15 3.065(17) no .
N2 H16 2.451(18) no .
N2 H17 3.26(2) no .
N2 H21 2.54(2) no .
C1 H5 2.91(2) no .
C1 H16 2.96(2) no .
C2 H5 3.19(3) no .
C2 H15 2.92(2) no .
C2 H16 2.72(2) no .
C3 H2 2.74(2) no .
C3 H3 3.16(3) no .
C3 H7 2.72(3) no .
C4 H2 2.76(3) no .
C4 H8 3.29(2) no .
C5 H5 3.30(2) no .
C5 H6 2.63(3) no .
C6 H9 2.683(19) no .
C7 H8 2.657(18) no .
C7 H10 3.277(19) no .
C7 H12 2.87(3) no .
C7 H14 2.69(3) no .
C8 H11 3.29(3) no .
C8 H12 2.70(3) no .
C8 H13 3.13(3) no .
C8 H14 2.58(3) no .
C9 H9 3.29(2) no .
C9 H21 3.16(3) no .
C10 H16 3.42(2) no .
C10 H21 3.42(2) no .
C11 H2 3.35(3) no .
C11 H8 3.28(2) no .
C11 H9 3.32(2) no .
C11 H10 3.293(18) no .
C12 H7 3.263(19) no .
C12 H11 3.31(3) no .
C13 H9 2.544(19) no .
C14 H2 3.03(2) no .
C14 H3 2.663(18) no .
C14 H11 3.43(3) no .
C14 H17 2.73(2) no .
C15 H11 3.51(3) no .
C15 H18 3.27(3) no .
C16 H15 2.739(18) no .
C16 H16 3.34(2) no .
C17 H19 2.71(2) no .
C18 H18 2.67(3) no .
C18 H20 3.26(3) no .
C18 H22 2.79(3) no .
C18 H23 2.78(3) no .
C19 H21 3.32(2) no .
C19 H22 2.66(3) no .
C19 H23 2.64(3) no .
C19 H24 3.17(3) no .
C20 H19 3.30(3) no .
C21 H10 3.36(2) no .
C22 H11 3.59(3) no .
C22 H18 3.26(3) no .
C22 H19 3.34(2) no .
C22 H20 3.26(3) no .
C23 H17 3.263(19) no .
C23 H21 3.32(3) no .
C24 H19 2.54(2) no .
H1 H3 2.88(3) no .
H1 H4 2.37(3) no .
H1 H16 3.58(3) no .
H2 H3 2.44(3) no .
H2 H4 2.91(3) no .
H2 H5 2.85(3) no .
H2 H11 3.58(3) no .
H2 H15 3.57(3) no .
H2 H16 2.37(3) no .
H3 H5 2.60(3) no .
H3 H15 2.53(3) no .
H3 H16 2.62(3) no .
H5 H7 3.58(3) no .
H6 H7 2.48(3) no .
H7 H8 2.35(3) no .
H8 H9 2.50(3) no .
H9 H12 2.45(4) no .
H9 H13 3.49(3) no .
H9 H14 2.29(3) no .
H10 H11 2.35(3) no .
H10 H21 2.40(3) no .
H11 H16 2.66(3) no .
H11 H21 2.95(3) no .
H15 H17 2.69(3) no .
H17 H18 2.32(3) no .
H18 H19 2.53(3) no .
H19 H22 2.36(3) no .
H19 H23 2.34(3) no .
H19 H24 3.50(4) no .
H20 H21 2.35(3) no .
S1 H3 3.35(2) no 1_565
S1 H3 3.462(19) no 7_665
S1 H5 3.377(19) no 7_665
S1 H6 3.24(3) no 7_675
S1 H7 3.35(2) no 7_675
S1 H15 3.334(18) no 1_565
S2 H1 3.35(2) no 1_545
S2 H1 3.16(3) no 6_645
S2 H4 3.15(3) no 6_645
S2 H7 2.97(3) no 4_575
O1 H21 3.39(3) no 1_565
O1 H22 2.75(3) no 4_564
O1 H24 2.74(3) no 3_766
O2 H12 2.62(3) no 4_575
O2 H13 2.81(3) no 3_776
O2 H20 3.02(3) no 3_766
O2 H23 3.32(3) no 3_756
N1 H8 3.06(2) no 1_545
N1 H15 2.95(2) no 1_565
N1 H18 3.26(3) no 4_564
N2 H8 3.29(3) no 4_575
N2 H18 3.19(3) no 1_565
C1 H4 3.28(3) no 6_655
C1 H15 3.13(2) no 1_565
C1 H17 3.137(18) no 1_565
C2 H1 3.12(3) no 6_645
C2 H6 3.02(2) no 7_665
C3 H3 3.331(18) no 7_665
C3 H4 3.242(19) no 7_665
C4 H15 2.90(2) no 1_565
C4 H17 3.51(3) no 4_564
C4 H18 3.20(3) no 4_564
C5 H5 3.44(2) no 1_565
C5 H15 3.00(2) no 1_565
C5 H17 3.60(2) no 4_564
C5 H18 3.03(3) no 4_564
C6 H15 3.15(3) no 1_565
C6 H16 3.32(3) no 1_565
C6 H18 2.86(3) no 4_564
C7 H11 3.23(3) no 1_565
C7 H19 3.21(3) no 4_564
C8 H19 3.31(3) no 4_564
C8 H22 2.91(3) no 4_564
C9 H14 2.73(3) no 1_545
C9 H19 3.59(3) no 4_564
C9 H22 3.16(3) no 4_564
C9 H24 3.56(3) no 3_766
C10 H9 3.21(3) no 1_545
C10 H14 3.08(3) no 1_545
C11 H15 3.03(2) no 1_565
C11 H18 3.11(3) no 4_564
C12 H15 3.18(3) no 1_565
C12 H16 3.45(3) no 1_565
C12 H18 2.90(3) no 4_564
C12 H19 3.40(3) no 4_564
C13 H10 3.19(2) no 1_565
C13 H12 3.30(3) no 2_755
C13 H13 2.90(3) no 2_755
C13 H21 3.26(3) no 1_565
C13 H22 3.54(3) no 4_564
C13 H22 3.18(3) no 4_574
C13 H24 3.54(3) no 3_776
C14 H1 3.60(3) no 1_545
C14 H2 3.44(2) no 1_545
C15 H8 3.28(2) no 4_575
C16 H2 3.29(2) no 1_545
C16 H8 3.14(2) no 4_575
C16 H11 3.52(3) no 1_545
C17 H8 3.03(3) no 4_575
C17 H11 3.52(3) no 1_545
C17 H21 3.53(3) no 1_545
C18 H9 3.19(3) no 4_575
C18 H10 3.40(2) no 1_545
C18 H12 3.47(3) no 4_575
C18 H21 3.15(3) no 1_545
C19 H9 3.33(3) no 4_575
C19 H12 2.78(3) no 4_575
C20 H9 3.53(3) no 4_575
C20 H12 3.15(3) no 4_575
C20 H19 3.54(3) no 1_565
C20 H20 3.28(3) no 3_766
C20 H23 2.91(3) no 1_565
C21 H9 3.59(3) no 4_575
C21 H14 3.17(3) no 1_545
C21 H18 3.58(3) no 1_565
C21 H19 3.16(3) no 1_565
C21 H23 3.43(3) no 1_565
C22 H8 3.16(3) no 4_575
C22 H9 3.52(3) no 4_575
C22 H10 3.51(2) no 1_545
C22 H18 3.56(3) no 1_565
C23 H8 3.07(3) no 4_575
C23 H9 3.30(3) no 4_575
C23 H10 3.25(3) no 1_545
C23 H21 3.51(3) no 1_545
C24 H12 3.55(3) no 4_565
C24 H12 3.20(3) no 4_575
C24 H13 3.27(3) no 3_776
C24 H20 3.27(3) no 1_545
C24 H24 3.60(3) no 2_756
H1 S2 3.35(2) no 1_565
H1 S2 3.16(3) no 6_655
H1 C2 3.12(3) no 6_655
H1 C14 3.60(3) no 1_565
H1 H4 2.32(4) no 6_655
H1 H6 3.50(4) no 4_575
H1 H15 3.04(3) no 1_565
H1 H17 2.78(3) no 1_565
H2 C14 3.44(2) no 1_565
H2 C16 3.29(2) no 1_565
H2 H15 2.63(3) no 1_565
H2 H17 2.59(3) no 1_565
H3 S1 3.35(2) no 1_545
H3 S1 3.462(19) no 7_665
H3 C3 3.331(18) no 7_665
H3 H5 3.42(3) no 7_665
H3 H6 2.69(3) no 7_665
H3 H7 3.53(4) no 1_545
H4 S2 3.15(3) no 6_655
H4 C1 3.28(3) no 6_645
H4 C3 3.242(19) no 7_665
H4 H1 2.32(4) no 6_645
H4 H5 3.15(3) no 7_665
H4 H6 2.47(3) no 7_665
H5 S1 3.377(19) no 7_665
H5 C5 3.44(2) no 1_545
H5 H3 3.42(3) no 7_665
H5 H4 3.15(3) no 7_665
H5 H7 2.86(3) no 1_545
H5 H8 3.38(3) no 1_545
H6 S1 3.24(3) no 7_675
H6 C2 3.02(2) no 7_665
H6 H1 3.50(4) no 4_574
H6 H3 2.69(3) no 7_665
H6 H4 2.47(3) no 7_665
H6 H17 3.30(4) no 4_564
H7 S1 3.35(2) no 7_675
H7 S2 2.97(3) no 4_574
H7 H3 3.53(4) no 1_565
H7 H5 2.86(3) no 1_565
H7 H15 3.52(3) no 1_565
H7 H18 3.55(4) no 4_564
H8 N1 3.06(2) no 1_565
H8 N2 3.29(3) no 4_574
H8 C15 3.28(2) no 4_574
H8 C16 3.14(2) no 4_574
H8 C17 3.03(3) no 4_574
H8 C22 3.16(3) no 4_574
H8 C23 3.07(3) no 4_574
H8 H5 3.38(3) no 1_565
H8 H11 3.53(3) no 1_565
H8 H16 3.52(4) no 1_565
H8 H18 3.32(3) no 4_564
H8 H18 3.50(3) no 4_574
H9 C10 3.21(3) no 1_565
H9 C18 3.19(3) no 4_574
H9 C19 3.33(3) no 4_574
H9 C20 3.53(3) no 4_574
H9 C21 3.59(3) no 4_574
H9 C22 3.52(3) no 4_574
H9 C23 3.30(3) no 4_574
H9 H11 2.91(4) no 1_565
H9 H19 3.56(3) no 4_564
H9 H19 3.59(3) no 4_574
H10 C13 3.19(2) no 1_545
H10 C18 3.40(2) no 1_565
H10 C22 3.51(2) no 1_565
H10 C23 3.25(3) no 1_565
H10 H13 3.34(4) no 1_545
H10 H14 2.29(4) no 1_545
H10 H22 3.21(4) no 4_564
H10 H24 2.89(4) no 3_766
H11 C7 3.23(3) no 1_545
H11 C16 3.52(3) no 1_565
H11 C17 3.52(3) no 1_565
H11 H8 3.53(3) no 1_545
H11 H9 2.91(4) no 1_545
H11 H14 2.95(4) no 1_545
H12 O2 2.62(3) no 4_574
H12 C13 3.30(3) no 2_755
H12 C18 3.47(3) no 4_574
H12 C19 2.78(3) no 4_574
H12 C20 3.15(3) no 4_574
H12 C24 3.55(3) no 4_564
H12 C24 3.20(3) no 4_574
H12 H12 3.35(4) no 2_755
H12 H13 2.49(4) no 2_755
H12 H20 3.22(4) no 4_574
H12 H22 3.25(4) no 4_564
H12 H22 2.84(4) no 4_574
H12 H23 3.17(4) no 4_564
H12 H24 3.56(4) no 4_574
H13 O2 2.81(3) no 3_776
H13 C13 2.90(3) no 2_755
H13 C24 3.27(3) no 3_776
H13 H10 3.34(4) no 1_565
H13 H12 2.49(4) no 2_755
H13 H13 2.45(4) no 2_755
H13 H20 3.33(4) no 1_565
H13 H21 3.33(4) no 1_565
H13 H22 3.45(4) no 3_776
H13 H22 3.25(4) no 4_574
H13 H24 3.46(4) no 3_766
H13 H24 2.94(4) no 3_776
H14 C9 2.73(3) no 1_565
H14 C10 3.08(3) no 1_565
H14 C21 3.17(3) no 1_565
H14 H10 2.29(4) no 1_565
H14 H11 2.95(4) no 1_565
H14 H21 2.66(4) no 1_565
H14 H22 2.95(4) no 4_574
H14 H24 3.33(4) no 3_776
H15 S1 3.334(18) no 1_545
H15 N1 2.95(2) no 1_545
H15 C1 3.13(2) no 1_545
H15 C4 2.90(2) no 1_545
H15 C5 3.00(2) no 1_545
H15 C6 3.15(3) no 1_545
H15 C11 3.03(2) no 1_545
H15 C12 3.18(3) no 1_545
H15 H1 3.04(3) no 1_545
H15 H2 2.63(3) no 1_545
H15 H7 3.52(3) no 1_545
H16 C6 3.32(3) no 1_545
H16 C12 3.45(3) no 1_545
H16 H8 3.52(4) no 1_545
H16 H17 3.50(3) no 1_565
H17 C1 3.137(18) no 1_545
H17 C4 3.51(3) no 4_565
H17 C5 3.60(2) no 4_565
H17 H1 2.78(3) no 1_545
H17 H2 2.59(3) no 1_545
H17 H6 3.30(4) no 4_565
H17 H16 3.50(3) no 1_545
H18 N1 3.26(3) no 4_565
H18 N2 3.19(3) no 1_545
H18 C4 3.20(3) no 4_565
H18 C5 3.03(3) no 4_565
H18 C6 2.86(3) no 4_565
H18 C11 3.11(3) no 4_565
H18 C12 2.90(3) no 4_565
H18 C21 3.58(3) no 1_545
H18 C22 3.56(3) no 1_545
H18 H7 3.55(4) no 4_565
H18 H8 3.32(3) no 4_565
H18 H8 3.50(3) no 4_575
H18 H21 3.23(4) no 1_545
H19 C7 3.21(3) no 4_565
H19 C8 3.31(3) no 4_565
H19 C9 3.59(3) no 4_565
H19 C12 3.40(3) no 4_565
H19 C20 3.54(3) no 1_545
H19 C21 3.16(3) no 1_545
H19 H9 3.56(3) no 4_565
H19 H9 3.59(3) no 4_575
H19 H20 3.49(4) no 1_545
H19 H21 2.80(4) no 1_545
H20 O2 3.02(3) no 3_766
H20 C20 3.28(3) no 3_766
H20 C24 3.27(3) no 1_565
H20 H12 3.22(4) no 4_575
H20 H13 3.33(4) no 1_545
H20 H19 3.49(4) no 1_565
H20 H20 2.54(4) no 3_766
H20 H23 2.31(4) no 1_565
H20 H24 3.59(4) no 1_565
H21 O1 3.39(3) no 1_545
H21 C13 3.26(3) no 1_545
H21 C17 3.53(3) no 1_565
H21 C18 3.15(3) no 1_565
H21 C23 3.51(3) no 1_565
H21 H13 3.33(4) no 1_545
H21 H14 2.66(4) no 1_545
H21 H18 3.23(4) no 1_565
H21 H19 2.80(4) no 1_565
H21 H23 3.33(3) no 1_565
H22 O1 2.75(3) no 4_565
H22 C8 2.91(3) no 4_565
H22 C9 3.16(3) no 4_565
H22 C13 3.54(3) no 4_565
H22 C13 3.18(3) no 4_575
H22 H10 3.21(4) no 4_565
H22 H12 3.25(4) no 4_565
H22 H12 2.84(4) no 4_575
H22 H13 3.45(4) no 3_776
H22 H13 3.25(4) no 4_575
H22 H14 2.95(4) no 4_575
H22 H22 3.43(4) no 2_756
H22 H24 2.96(4) no 2_756
H23 O2 3.32(3) no 3_756
H23 C20 2.91(3) no 1_545
H23 C21 3.43(3) no 1_545
H23 H12 3.17(4) no 4_565
H23 H20 2.31(4) no 1_545
H23 H21 3.33(3) no 1_545
H24 O1 2.74(3) no 3_766
H24 C9 3.56(3) no 3_766
H24 C13 3.54(3) no 3_776
H24 C24 3.60(3) no 2_756
H24 H10 2.89(4) no 3_766
H24 H12 3.56(4) no 4_575
H24 H13 3.46(4) no 3_766
H24 H13 2.94(4) no 3_776
H24 H14 3.33(4) no 3_776
H24 H20 3.59(4) no 1_545
H24 H22 2.96(4) no 2_756
H24 H24 3.33(4) no 2_756

loop_
_geom_torsion_atom_site_label_1
_geom_torsion_atom_site_label_2
_geom_torsion_atom_site_label_3
_geom_torsion_atom_site_label_4
_geom_torsion
_geom_torsion_publ_flag
C1 S1 C3 C4 -68.35(12) no
C3 S1 C1 C2 -85.32(13) no
C2 S2 C14 C15 170.22(10) no
C14 S2 C2 C1 -83.54(11) no
C13 O1 C8 C7 7.2(3) no
C13 O1 C8 C9 -171.90(15) no
C24 O2 C19 C18 -0.4(3) no
C24 O2 C19 C20 179.42(16) no
C4 N1 C11 C10 175.55(14) no
C4 N1 C11 C12 -2.3(3) no
C11 N1 C4 C3 -177.15(13) no
C11 N1 C4 C5 0.1(3) no
C15 N2 C22 C21 176.34(14) no
C15 N2 C22 C23 -0.8(3) no
C22 N2 C15 C14 -173.81(13) no
C22 N2 C15 C16 3.0(3) no
S1 C1 C2 S2 175.07(9) no
S1 C3 C4 N1 89.64(15) no
S1 C3 C4 C5 -87.69(16) no
N1 C4 C5 C6 1.9(3) no
C3 C4 C5 C6 179.07(15) no
C4 C5 C6 C12 -1.7(3) no
C5 C6 C12 C7 -179.14(15) no
C5 C6 C12 C11 -0.4(3) no
C8 C7 C12 C6 175.58(14) no
C8 C7 C12 C11 -3.2(3) no
C12 C7 C8 O1 -178.46(14) no
C12 C7 C8 C9 0.5(3) no
O1 C8 C9 C10 -179.03(14) no
C7 C8 C9 C10 1.9(3) no
C8 C9 C10 C11 -1.6(3) no
C9 C10 C11 N1 -179.01(16) no
C9 C10 C11 C12 -1.1(3) no
N1 C11 C12 C6 2.5(3) no
N1 C11 C12 C7 -178.73(14) no
C10 C11 C12 C6 -175.38(14) no
C10 C11 C12 C7 3.4(3) no
S2 C14 C15 N2 -115.91(14) no
S2 C14 C15 C16 67.22(17) no
N2 C15 C16 C17 -2.6(3) no
C14 C15 C16 C17 174.02(14) no
C15 C16 C17 C23 -0.0(3) no
C16 C17 C23 C18 -175.73(15) no
C16 C17 C23 C22 2.0(3) no
C19 C18 C23 C17 175.87(14) no
C19 C18 C23 C22 -1.8(3) no
C23 C18 C19 O2 -177.64(14) no
C23 C18 C19 C20 2.6(3) no
O2 C19 C20 C21 179.68(14) no
C18 C19 C20 C21 -0.5(3) no
C19 C20 C21 C22 -2.4(3) no
C20 C21 C22 N2 -174.20(16) no
C20 C21 C22 C23 3.1(3) no
N2 C22 C23 C17 -1.7(3) no
N2 C22 C23 C18 176.14(14) no
C21 C22 C23 C17 -178.80(14) no
C21 C22 C23 C18 -1.0(3) no
